data_7160973
loop_
_publ_author_name
'Wu, Zhengping'
'Fan, Renhua'
'He, Qiuqin'

_publ_section_title
;
 Synthesis of 4-amino-7-oxyindoles <i>via</i> dearomatization of
 4-alkyl-2-alkynylanilines and dual fragment incorporation with
 <i>O</i>-benzoylhydroxylamines.
;
_journal_issue 5
_journal_name_full 'Organic &amp; biomolecular chemistry'
_journal_page_first 989
_journal_page_last 994
_journal_paper_doi 10.1039/d5ob01832c
_journal_volume 24
_journal_year 2026
_chemical_formula_moiety 'C29 H22 Br N3 O6 S'
_chemical_formula_sum 'C29 H22 Br N3 O6 S'
_chemical_formula_weight 620.46
_space_group_crystal_system triclinic
_space_group_IT_number 2
_space_group_name_Hall '-P 1'
_space_group_name_H-M_alt 'P -1'
_atom_sites_solution_hydrogens mixed
_audit_creation_date 2024-09-12
_audit_creation_method
;
Olex2 1.2-beta
(compiled 2015.09.30 svn.r3233 for OlexSys, GUI svn.r5103)
;
_audit_update_record
;
2025-11-05 deposited with the CCDC.	2026-01-06 downloaded from the CCDC.
;
_cell_angle_alpha 81.247(4)
_cell_angle_beta 67.573(3)
_cell_angle_gamma 79.206(4)
_cell_formula_units_Z 2
_cell_length_a 10.8071(12)
_cell_length_b 11.4940(12)
_cell_length_c 11.7684(12)
_cell_measurement_reflns_used 9852
_cell_measurement_temperature 193(2)
_cell_measurement_theta_max 26.71
_cell_measurement_theta_min 2.49
_cell_volume 1322.1(2)
_computing_molecular_graphics 'Olex2 (Dolomanov et al., 2009)'
_computing_publication_material 'Olex2 (Dolomanov et al., 2009)'
_computing_structure_refinement 'ShelXL (Sheldrick, 2015)'
_computing_structure_solution 'ShelXT (Sheldrick, 2015)'
_diffrn_ambient_temperature 193.0
_diffrn_measured_fraction_theta_full 0.996
_diffrn_measured_fraction_theta_max 0.995
_diffrn_measurement_device_type 'Bruker APEX-II CCD'
_diffrn_measurement_method '\f and \w scans'
_diffrn_radiation_type MoK\a
_diffrn_radiation_wavelength 0.71073
_diffrn_reflns_av_R_equivalents 0.0231
_diffrn_reflns_av_unetI/netI 0.0374
_diffrn_reflns_Laue_measured_fraction_full 0.996
_diffrn_reflns_Laue_measured_fraction_max 0.995
_diffrn_reflns_limit_h_max 13
_diffrn_reflns_limit_h_min -13
_diffrn_reflns_limit_k_max 14
_diffrn_reflns_limit_k_min -14
_diffrn_reflns_limit_l_max 15
_diffrn_reflns_limit_l_min -15
_diffrn_reflns_number 11487
_diffrn_reflns_point_group_measured_fraction_full 0.996
_diffrn_reflns_point_group_measured_fraction_max 0.995
_diffrn_reflns_theta_full 25.242
_diffrn_reflns_theta_max 27.145
_diffrn_reflns_theta_min 2.492
_exptl_absorpt_coefficient_mu 1.684
_exptl_absorpt_correction_T_max 0.8014
_exptl_absorpt_correction_T_min 0.7036
_exptl_absorpt_correction_type multi-scan
_exptl_absorpt_process_details
;
SADABS-2016/2 (Bruker,2016/2) was used for absorption correction.
wR2(int) was 0.1162 before and 0.0676 after correction.
The Ratio of minimum to maximum transmission is 0.8780.
The \l/2 correction factor is Not present.
;
_exptl_crystal_colour orange
_exptl_crystal_density_diffrn 1.559
_exptl_crystal_description plate
_exptl_crystal_F_000 632
_exptl_crystal_size_max 0.18
_exptl_crystal_size_mid 0.15
_exptl_crystal_size_min 0.04
_refine_diff_density_max 0.680
_refine_diff_density_min -0.692
_refine_diff_density_rms 0.050
_refine_ls_extinction_method none
_refine_ls_goodness_of_fit_ref 1.029
_refine_ls_hydrogen_treatment mixed
_refine_ls_matrix_type full
_refine_ls_number_parameters 371
_refine_ls_number_reflns 5820
_refine_ls_number_restraints 2
_refine_ls_restrained_S_all 1.030
_refine_ls_R_factor_all 0.0394
_refine_ls_R_factor_gt 0.0324
_refine_ls_shift/su_max 0.001
_refine_ls_shift/su_mean 0.000
_refine_ls_structure_factor_coef Fsqd
_refine_ls_weighting_details 'w=1/[\s^2^(Fo^2^)+(0.0381P)^2^+0.5515P] where P=(Fo^2^+2Fc^2^)/3'
_refine_ls_weighting_scheme calc
_refine_ls_wR_factor_gt 0.0816
_refine_ls_wR_factor_ref 0.0854
_reflns_Friedel_coverage 0.000
_reflns_number_gt 5008
_reflns_number_total 5820
_reflns_threshold_expression 'I > 2\s(I)'
_cod_data_source_file d5ob01832c2.cif
_cod_data_source_block mo_240907b_a
_cod_database_code 7160973
_shelx_space_group_comment
;
The symmetry employed for this shelxl refinement is uniquely defined
by the following loop, which should always be used as a source of
symmetry information in preference to the above space-group names.
They are only intended as comments.
;
_shelx_estimated_absorpt_t_max 0.936
_shelx_estimated_absorpt_t_min 0.751
_olex2_refinement_description
;
1. Fixed Uiso
 At 1.2 times of:
  All C(H) groups
 At 1.5 times of:
  All C(H,H,H) groups
2. Restrained distances
 N2-H2A = N2-H2B
 0.95 with sigma of 0.05
3.a Aromatic/amide H refined with riding coordinates:
 C2(H2), C6(H6), C10(H10), C11(H11), C13(H13), C14(H14), C17(H17), C18(H18),
 C20(H20), C21(H21), C25(H25), C26(H26), C28(H28), C29(H29)
3.b Idealised Me refined as rotating group:
 C15(H15A,H15B,H15C), C22(H22A,H22B,H22C)
;
_shelx_shelxl_version_number 2019/2
_olex2_submission_special_instructions 'No special instructions were received'

loop_
_space_group_symop_operation_xyz
'x, y, z'
'-x, -y, -z'

loop_
_atom_site_label
_atom_site_type_symbol
_atom_site_fract_x
_atom_site_fract_y
_atom_site_fract_z
_atom_site_U_iso_or_equiv
_atom_site_adp_type
_atom_site_occupancy
_atom_site_site_symmetry_order
_atom_site_calc_flag
_atom_site_refinement_flags_posn
_atom_site_refinement_flags_adp
_atom_site_refinement_flags_occupancy
_atom_site_disorder_assembly
_atom_site_disorder_group
Br1 Br 0.43964(2) 0.04466(2) 0.80341(2) 0.05113(9) Uani 1 1 d . . . . .
S1 S 0.82548(4) 0.49165(4) 0.69837(4) 0.02794(10) Uani 1 1 d . . . . .
N1 N 0.75573(15) 0.49871(13) 0.85307(13) 0.0282(3) Uani 1 1 d . . . . .
N2 N 0.83853(18) 0.48796(17) 1.21777(14) 0.0377(4) Uani 1 1 d D . . . .
H2A H 0.890(3) 0.508(2) 1.251(2) 0.054(7) Uiso 1 1 d D . . . .
H2B H 0.858(3) 0.409(2) 1.211(3) 0.066(8) Uiso 1 1 d D . . . .
N3 N 0.8760(2) 1.01810(14) 0.24878(16) 0.0414(4) Uani 1 1 d . . . . .
O1 O 0.94272(12) 0.55062(12) 0.65405(11) 0.0337(3) Uani 1 1 d . . . . .
O2 O 0.84204(14) 0.37076(12) 0.67483(12) 0.0374(3) Uani 1 1 d . . . . .
O3 O 0.82318(13) 0.75190(11) 0.77906(11) 0.0330(3) Uani 1 1 d . . . . .
O4 O 1.04808(13) 0.76061(12) 0.69925(12) 0.0373(3) Uani 1 1 d . . . . .
O5 O 0.97731(18) 1.01788(14) 0.15503(14) 0.0536(4) Uani 1 1 d . . . . .
O6 O 0.76383(18) 1.06932(15) 0.25419(16) 0.0546(4) Uani 1 1 d . . . . .
C1 C 0.72260(17) 0.39210(16) 0.93336(16) 0.0297(4) Uani 1 1 d . . . . .
C2 C 0.75286(18) 0.39511(16) 1.03376(16) 0.0308(4) Uani 1 1 d . . . . .
H2 H 0.742660 0.334364 1.099837 0.037 Uiso 1 1 calc R . . . .
C3 C 0.80312(17) 0.50492(15) 1.02509(15) 0.0280(3) Uani 1 1 d . . . . .
C4 C 0.84124(17) 0.55286(17) 1.10747(15) 0.0305(4) Uani 1 1 d . . . . .
C5 C 0.87388(18) 0.66881(17) 1.07799(16) 0.0330(4) Uani 1 1 d . . . . .
C6 C 0.86945(18) 0.73161(17) 0.96825(17) 0.0338(4) Uani 1 1 d . . . . .
H6 H 0.890998 0.810426 0.949621 0.041 Uiso 1 1 calc R . . . .
C7 C 0.83492(18) 0.68365(16) 0.88547(16) 0.0310(4) Uani 1 1 d . . . . .
C8 C 0.80250(17) 0.56889(15) 0.91382(15) 0.0278(3) Uani 1 1 d . . . . .
C9 C 0.70042(18) 0.57229(16) 0.64521(16) 0.0306(4) Uani 1 1 d . . . . .
C10 C 0.59551(19) 0.65189(17) 0.71336(17) 0.0341(4) Uani 1 1 d . . . . .
H10 H 0.589710 0.668125 0.792155 0.041 Uiso 1 1 calc R . . . .
C11 C 0.49879(19) 0.70775(18) 0.66490(17) 0.0368(4) Uani 1 1 d . . . . .
H11 H 0.427156 0.763567 0.710723 0.044 Uiso 1 1 calc R . . . .
C12 C 0.5045(2) 0.6838(2) 0.55098(18) 0.0402(4) Uani 1 1 d . . . . .
C13 C 0.6120(2) 0.6045(2) 0.48387(19) 0.0513(6) Uani 1 1 d . . . . .
H13 H 0.617817 0.588177 0.405112 0.062 Uiso 1 1 calc R . . . .
C14 C 0.7105(2) 0.5490(2) 0.52904(18) 0.0443(5) Uani 1 1 d . . . . .
H14 H 0.784235 0.495731 0.481682 0.053 Uiso 1 1 calc R . . . .
C15 C 0.3950(2) 0.7405(2) 0.5017(2) 0.0547(6) Uani 1 1 d . . . . .
H15A H 0.310251 0.760089 0.570743 0.082 Uiso 1 1 calc GR . . . .
H15B H 0.382115 0.684866 0.453059 0.082 Uiso 1 1 calc GR . . . .
H15C H 0.421499 0.813248 0.449234 0.082 Uiso 1 1 calc GR . . . .
C16 C 0.65328(18) 0.30752(16) 0.90638(16) 0.0316(4) Uani 1 1 d . . . . .
C17 C 0.54581(19) 0.34852(18) 0.86622(18) 0.0365(4) Uani 1 1 d . . . . .
H17 H 0.516070 0.431522 0.858705 0.044 Uiso 1 1 calc R . . . .
C18 C 0.4819(2) 0.27053(19) 0.83720(19) 0.0392(4) Uani 1 1 d . . . . .
H18 H 0.408885 0.299287 0.809584 0.047 Uiso 1 1 calc R . . . .
C19 C 0.5256(2) 0.15000(18) 0.84889(17) 0.0375(4) Uani 1 1 d . . . . .
C20 C 0.6286(2) 0.10620(18) 0.89202(19) 0.0397(4) Uani 1 1 d . . . . .
H20 H 0.655810 0.022907 0.901493 0.048 Uiso 1 1 calc R . . . .
C21 C 0.6924(2) 0.18507(17) 0.92157(17) 0.0365(4) Uani 1 1 d . . . . .
H21 H 0.762887 0.155546 0.952271 0.044 Uiso 1 1 calc R . . . .
C22 C 0.9099(2) 0.7268(2) 1.16543(19) 0.0434(5) Uani 1 1 d . . . . .
H22A H 0.831387 0.736986 1.242240 0.065 Uiso 1 1 calc GR . . . .
H22B H 0.936532 0.804683 1.127477 0.065 Uiso 1 1 calc GR . . . .
H22C H 0.985201 0.676493 1.183509 0.065 Uiso 1 1 calc GR . . . .
C23 C 0.93986(19) 0.78001(15) 0.68838(17) 0.0319(4) Uani 1 1 d . . . . .
C24 C 0.91676(19) 0.83967(15) 0.57554(17) 0.0313(4) Uani 1 1 d . . . . .
C25 C 1.03012(19) 0.84804(16) 0.46839(17) 0.0334(4) Uani 1 1 d . . . . .
H25 H 1.117143 0.814579 0.469165 0.040 Uiso 1 1 calc R . . . .
C26 C 1.0166(2) 0.90497(17) 0.36057(17) 0.0359(4) Uani 1 1 d . . . . .
H26 H 1.093493 0.910638 0.286668 0.043 Uiso 1 1 calc R . . . .
C27 C 0.8894(2) 0.95317(16) 0.36282(17) 0.0357(4) Uani 1 1 d . . . . .
C28 C 0.7744(2) 0.94465(18) 0.4674(2) 0.0412(4) Uani 1 1 d . . . . .
H28 H 0.687678 0.977929 0.465717 0.049 Uiso 1 1 calc R . . . .
C29 C 0.7886(2) 0.88639(18) 0.57488(19) 0.0406(4) Uani 1 1 d . . . . .
H29 H 0.711045 0.878398 0.647768 0.049 Uiso 1 1 calc R . . . .

loop_
_atom_site_aniso_label
_atom_site_aniso_U_11
_atom_site_aniso_U_22
_atom_site_aniso_U_33
_atom_site_aniso_U_23
_atom_site_aniso_U_13
_atom_site_aniso_U_12
Br1 0.05469(15) 0.05332(15) 0.05506(15) -0.00617(10) -0.02112(11) -0.02718(11)
S1 0.0278(2) 0.0293(2) 0.0263(2) -0.00486(15) -0.00848(16) -0.00409(16)
N1 0.0308(7) 0.0286(7) 0.0264(7) -0.0032(5) -0.0100(6) -0.0076(6)
N2 0.0413(9) 0.0445(10) 0.0297(8) -0.0053(7) -0.0149(7) -0.0062(8)
N3 0.0612(12) 0.0281(8) 0.0463(10) -0.0015(7) -0.0295(9) -0.0136(8)
O1 0.0280(6) 0.0416(7) 0.0304(6) -0.0046(5) -0.0074(5) -0.0079(5)
O2 0.0455(8) 0.0318(7) 0.0338(7) -0.0089(5) -0.0121(6) -0.0033(6)
O3 0.0323(6) 0.0310(6) 0.0342(6) 0.0010(5) -0.0107(5) -0.0066(5)
O4 0.0349(7) 0.0384(7) 0.0404(7) 0.0010(6) -0.0150(6) -0.0106(6)
O5 0.0760(11) 0.0428(9) 0.0410(8) 0.0034(6) -0.0196(8) -0.0151(8)
O6 0.0636(11) 0.0510(9) 0.0657(10) 0.0014(8) -0.0439(9) -0.0090(8)
C1 0.0277(8) 0.0290(9) 0.0293(8) -0.0022(7) -0.0061(7) -0.0059(7)
C2 0.0299(9) 0.0313(9) 0.0282(8) -0.0025(7) -0.0073(7) -0.0047(7)
C3 0.0257(8) 0.0294(9) 0.0266(8) -0.0057(6) -0.0061(6) -0.0032(7)
C4 0.0254(8) 0.0367(9) 0.0272(8) -0.0082(7) -0.0062(7) -0.0022(7)
C5 0.0281(9) 0.0388(10) 0.0325(9) -0.0122(7) -0.0080(7) -0.0047(7)
C6 0.0319(9) 0.0305(9) 0.0373(9) -0.0086(7) -0.0078(8) -0.0059(7)
C7 0.0313(9) 0.0298(9) 0.0297(8) -0.0025(7) -0.0087(7) -0.0042(7)
C8 0.0257(8) 0.0302(9) 0.0277(8) -0.0071(6) -0.0084(6) -0.0037(7)
C9 0.0280(9) 0.0344(9) 0.0295(8) -0.0011(7) -0.0101(7) -0.0071(7)
C10 0.0353(10) 0.0360(10) 0.0316(9) -0.0052(7) -0.0128(7) -0.0036(8)
C11 0.0328(10) 0.0357(10) 0.0372(10) -0.0010(8) -0.0096(8) -0.0017(8)
C12 0.0329(10) 0.0506(12) 0.0347(10) 0.0034(8) -0.0125(8) -0.0055(9)
C13 0.0438(12) 0.0780(17) 0.0325(10) -0.0126(10) -0.0175(9) 0.0045(11)
C14 0.0366(10) 0.0632(14) 0.0302(9) -0.0124(9) -0.0112(8) 0.0047(10)
C15 0.0443(12) 0.0711(16) 0.0489(13) -0.0013(11) -0.0240(10) 0.0034(11)
C16 0.0309(9) 0.0335(9) 0.0291(8) -0.0033(7) -0.0066(7) -0.0100(7)
C17 0.0295(9) 0.0342(10) 0.0451(10) -0.0056(8) -0.0120(8) -0.0042(8)
C18 0.0309(10) 0.0435(11) 0.0446(11) -0.0032(8) -0.0137(8) -0.0087(8)
C19 0.0356(10) 0.0429(11) 0.0364(10) -0.0053(8) -0.0093(8) -0.0179(8)
C20 0.0441(11) 0.0316(10) 0.0444(11) 0.0005(8) -0.0152(9) -0.0125(8)
C21 0.0380(10) 0.0353(10) 0.0385(10) 0.0012(8) -0.0159(8) -0.0098(8)
C22 0.0454(12) 0.0464(12) 0.0437(11) -0.0166(9) -0.0163(9) -0.0087(9)
C23 0.0343(10) 0.0248(8) 0.0354(9) -0.0036(7) -0.0097(7) -0.0068(7)
C24 0.0349(9) 0.0225(8) 0.0372(9) -0.0022(7) -0.0129(7) -0.0065(7)
C25 0.0341(9) 0.0288(9) 0.0370(9) -0.0066(7) -0.0126(8) -0.0014(7)
C26 0.0399(10) 0.0314(9) 0.0335(9) -0.0054(7) -0.0090(8) -0.0051(8)
C27 0.0487(11) 0.0252(9) 0.0398(10) -0.0016(7) -0.0213(9) -0.0111(8)
C28 0.0364(10) 0.0365(10) 0.0533(12) 0.0035(9) -0.0211(9) -0.0073(8)
C29 0.0346(10) 0.0378(11) 0.0449(11) 0.0044(8) -0.0103(8) -0.0096(8)

loop_
_atom_type_symbol
_atom_type_description
_atom_type_scat_dispersion_real
_atom_type_scat_dispersion_imag
_atom_type_scat_source
C C 0.0033 0.0016 'International Tables Vol C Tables 4.2.6.8 and 6.1.1.4'
H H 0.0000 0.0000 'International Tables Vol C Tables 4.2.6.8 and 6.1.1.4'
Br Br -0.2901 2.4595 'International Tables Vol C Tables 4.2.6.8 and 6.1.1.4'
N N 0.0061 0.0033 'International Tables Vol C Tables 4.2.6.8 and 6.1.1.4'
O O 0.0106 0.0060 'International Tables Vol C Tables 4.2.6.8 and 6.1.1.4'
S S 0.1246 0.1234 'International Tables Vol C Tables 4.2.6.8 and 6.1.1.4'

loop_
_geom_angle_atom_site_label_1
_geom_angle_atom_site_label_2
_geom_angle_atom_site_label_3
_geom_angle
_geom_angle_site_symmetry_1
_geom_angle_site_symmetry_3
_geom_angle_publ_flag
N1 S1 C9 103.76(8) . . ?
O1 S1 N1 107.17(7) . . ?
O1 S1 C9 110.56(8) . . ?
O2 S1 N1 107.83(8) . . ?
O2 S1 O1 118.30(8) . . ?
O2 S1 C9 108.21(9) . . ?
C1 N1 S1 119.75(12) . . ?
C8 N1 S1 121.51(12) . . ?
C8 N1 C1 106.93(14) . . ?
H2A N2 H2B 109(2) . . ?
C4 N2 H2A 115.1(17) . . ?
C4 N2 H2B 112.8(18) . . ?
O5 N3 O6 124.07(18) . . ?
O5 N3 C27 118.01(18) . . ?
O6 N3 C27 117.92(18) . . ?
C23 O3 C7 116.90(14) . . ?
N1 C1 C16 120.99(15) . . ?
C2 C1 N1 108.65(15) . . ?
C2 C1 C16 130.01(16) . . ?
C1 C2 H2 125.4 . . ?
C1 C2 C3 109.26(15) . . ?
C3 C2 H2 125.4 . . ?
C4 C3 C2 131.44(16) . . ?
C4 C3 C8 121.27(16) . . ?
C8 C3 C2 107.20(15) . . ?
N2 C4 C3 119.78(17) . . ?
N2 C4 C5 121.99(17) . . ?
C5 C4 C3 118.13(16) . . ?
C4 C5 C22 120.49(17) . . ?
C6 C5 C4 119.50(17) . . ?
C6 C5 C22 119.98(18) . . ?
C5 C6 H6 118.7 . . ?
C7 C6 C5 122.53(17) . . ?
C7 C6 H6 118.7 . . ?
C6 C7 O3 121.15(16) . . ?
C6 C7 C8 118.39(16) . . ?
C8 C7 O3 120.30(16) . . ?
C3 C8 N1 107.90(15) . . ?
C7 C8 N1 131.79(16) . . ?
C7 C8 C3 120.14(16) . . ?
C10 C9 S1 123.40(14) . . ?
C10 C9 C14 120.92(17) . . ?
C14 C9 S1 115.66(14) . . ?
C9 C10 H10 120.5 . . ?
C9 C10 C11 118.91(17) . . ?
C11 C10 H10 120.5 . . ?
C10 C11 H11 119.3 . . ?
C12 C11 C10 121.34(18) . . ?
C12 C11 H11 119.3 . . ?
C11 C12 C13 118.46(19) . . ?
C11 C12 C15 120.98(19) . . ?
C13 C12 C15 120.55(19) . . ?
C12 C13 H13 119.3 . . ?
C14 C13 C12 121.40(19) . . ?
C14 C13 H13 119.3 . . ?
C9 C14 H14 120.5 . . ?
C13 C14 C9 118.94(19) . . ?
C13 C14 H14 120.5 . . ?
C12 C15 H15A 109.5 . . ?
C12 C15 H15B 109.5 . . ?
C12 C15 H15C 109.5 . . ?
H15A C15 H15B 109.5 . . ?
H15A C15 H15C 109.5 . . ?
H15B C15 H15C 109.5 . . ?
C17 C16 C1 120.25(17) . . ?
C17 C16 C21 118.78(17) . . ?
C21 C16 C1 120.97(17) . . ?
C16 C17 H17 119.5 . . ?
C18 C17 C16 121.06(18) . . ?
C18 C17 H17 119.5 . . ?
C17 C18 H18 120.5 . . ?
C17 C18 C19 119.00(19) . . ?
C19 C18 H18 120.5 . . ?
C18 C19 Br1 118.21(15) . . ?
C20 C19 Br1 120.32(15) . . ?
C20 C19 C18 121.47(18) . . ?
C19 C20 H20 120.4 . . ?
C19 C20 C21 119.30(19) . . ?
C21 C20 H20 120.4 . . ?
C16 C21 H21 119.8 . . ?
C20 C21 C16 120.32(19) . . ?
C20 C21 H21 119.8 . . ?
C5 C22 H22A 109.5 . . ?
C5 C22 H22B 109.5 . . ?
C5 C22 H22C 109.5 . . ?
H22A C22 H22B 109.5 . . ?
H22A C22 H22C 109.5 . . ?
H22B C22 H22C 109.5 . . ?
O3 C23 C24 111.97(16) . . ?
O4 C23 O3 123.91(17) . . ?
O4 C23 C24 124.11(16) . . ?
C25 C24 C23 116.97(17) . . ?
C25 C24 C29 120.40(17) . . ?
C29 C24 C23 122.63(17) . . ?
C24 C25 H25 119.9 . . ?
C26 C25 C24 120.16(18) . . ?
C26 C25 H25 119.9 . . ?
C25 C26 H26 120.8 . . ?
C27 C26 C25 118.45(18) . . ?
C27 C26 H26 120.8 . . ?
C26 C27 N3 118.31(18) . . ?
C26 C27 C28 122.78(18) . . ?
C28 C27 N3 118.91(18) . . ?
C27 C28 H28 120.8 . . ?
C27 C28 C29 118.43(19) . . ?
C29 C28 H28 120.8 . . ?
C24 C29 H29 120.1 . . ?
C28 C29 C24 119.74(18) . . ?
C28 C29 H29 120.1 . . ?

loop_
_geom_bond_atom_site_label_1
_geom_bond_atom_site_label_2
_geom_bond_distance
_geom_bond_site_symmetry_2
_geom_bond_publ_flag
Br1 C19 1.9009(19) . ?
S1 N1 1.6924(14) . ?
S1 O1 1.4305(13) . ?
S1 O2 1.4233(14) . ?
S1 C9 1.7541(18) . ?
N1 C1 1.441(2) . ?
N1 C8 1.422(2) . ?
N2 H2A 0.87(2) . ?
N2 H2B 0.90(3) . ?
N2 C4 1.388(2) . ?
N3 O5 1.223(2) . ?
N3 O6 1.226(2) . ?
N3 C27 1.477(2) . ?
O3 C7 1.409(2) . ?
O3 C23 1.362(2) . ?
O4 C23 1.201(2) . ?
C1 C2 1.347(3) . ?
C1 C16 1.468(3) . ?
C2 H2 0.9500 . ?
C2 C3 1.440(2) . ?
C3 C4 1.402(2) . ?
C3 C8 1.403(2) . ?
C4 C5 1.401(3) . ?
C5 C6 1.393(3) . ?
C5 C22 1.505(3) . ?
C6 H6 0.9500 . ?
C6 C7 1.382(3) . ?
C7 C8 1.387(2) . ?
C9 C10 1.381(3) . ?
C9 C14 1.392(3) . ?
C10 H10 0.9500 . ?
C10 C11 1.386(3) . ?
C11 H11 0.9500 . ?
C11 C12 1.386(3) . ?
C12 C13 1.388(3) . ?
C12 C15 1.511(3) . ?
C13 H13 0.9500 . ?
C13 C14 1.377(3) . ?
C14 H14 0.9500 . ?
C15 H15A 0.9800 . ?
C15 H15B 0.9800 . ?
C15 H15C 0.9800 . ?
C16 C17 1.393(3) . ?
C16 C21 1.396(3) . ?
C17 H17 0.9500 . ?
C17 C18 1.379(3) . ?
C18 H18 0.9500 . ?
C18 C19 1.381(3) . ?
C19 C20 1.376(3) . ?
C20 H20 0.9500 . ?
C20 C21 1.389(3) . ?
C21 H21 0.9500 . ?
C22 H22A 0.9800 . ?
C22 H22B 0.9800 . ?
C22 H22C 0.9800 . ?
C23 C24 1.486(3) . ?
C24 C25 1.389(3) . ?
C24 C29 1.391(3) . ?
C25 H25 0.9500 . ?
C25 C26 1.383(3) . ?
C26 H26 0.9500 . ?
C26 C27 1.375(3) . ?
C27 C28 1.383(3) . ?
C28 H28 0.9500 . ?
C28 C29 1.387(3) . ?
C29 H29 0.9500 . ?

loop_
_geom_torsion_atom_site_label_1
_geom_torsion_atom_site_label_2
_geom_torsion_atom_site_label_3
_geom_torsion_atom_site_label_4
_geom_torsion
_geom_torsion_site_symmetry_1
_geom_torsion_site_symmetry_2
_geom_torsion_site_symmetry_3
_geom_torsion_site_symmetry_4
_geom_torsion_publ_flag
Br1 C19 C20 C21 178.29(14) . . . . ?
S1 N1 C1 C2 140.96(13) . . . . ?
S1 N1 C1 C16 -45.2(2) . . . . ?
S1 N1 C8 C3 -140.34(13) . . . . ?
S1 N1 C8 C7 44.6(3) . . . . ?
S1 C9 C10 C11 -177.51(14) . . . . ?
S1 C9 C14 C13 176.74(19) . . . . ?
N1 S1 C9 C10 18.81(18) . . . . ?
N1 S1 C9 C14 -159.53(15) . . . . ?
N1 C1 C2 C3 1.7(2) . . . . ?
N1 C1 C16 C17 -42.7(2) . . . . ?
N1 C1 C16 C21 137.99(18) . . . . ?
N2 C4 C5 C6 -177.30(17) . . . . ?
N2 C4 C5 C22 1.1(3) . . . . ?
N3 C27 C28 C29 -178.22(17) . . . . ?
O1 S1 N1 C1 -129.54(13) . . . . ?
O1 S1 N1 C8 8.53(16) . . . . ?
O1 S1 C9 C10 -95.80(17) . . . . ?
O1 S1 C9 C14 85.85(17) . . . . ?
O2 S1 N1 C1 -1.17(15) . . . . ?
O2 S1 N1 C8 136.89(14) . . . . ?
O2 S1 C9 C10 133.16(16) . . . . ?
O2 S1 C9 C14 -45.18(17) . . . . ?
O3 C7 C8 N1 0.1(3) . . . . ?
O3 C7 C8 C3 -174.52(15) . . . . ?
O3 C23 C24 C25 -165.70(15) . . . . ?
O3 C23 C24 C29 14.7(2) . . . . ?
O4 C23 C24 C25 15.5(3) . . . . ?
O4 C23 C24 C29 -164.17(19) . . . . ?
O5 N3 C27 C26 5.7(2) . . . . ?
O5 N3 C27 C28 -175.12(18) . . . . ?
O6 N3 C27 C26 -174.00(17) . . . . ?
O6 N3 C27 C28 5.2(3) . . . . ?
C1 N1 C8 C3 2.33(18) . . . . ?
C1 N1 C8 C7 -172.74(18) . . . . ?
C1 C2 C3 C4 176.28(18) . . . . ?
C1 C2 C3 C8 -0.2(2) . . . . ?
C1 C16 C17 C18 178.21(17) . . . . ?
C1 C16 C21 C20 -178.00(17) . . . . ?
C2 C1 C16 C17 129.7(2) . . . . ?
C2 C1 C16 C21 -49.6(3) . . . . ?
C2 C3 C4 N2 2.8(3) . . . . ?
C2 C3 C4 C5 -173.63(18) . . . . ?
C2 C3 C8 N1 -1.35(19) . . . . ?
C2 C3 C8 C7 174.39(16) . . . . ?
C3 C4 C5 C6 -0.9(3) . . . . ?
C3 C4 C5 C22 177.44(17) . . . . ?
C4 C3 C8 N1 -178.27(15) . . . . ?
C4 C3 C8 C7 -2.5(3) . . . . ?
C4 C5 C6 C7 -0.6(3) . . . . ?
C5 C6 C7 O3 176.01(16) . . . . ?
C5 C6 C7 C8 0.5(3) . . . . ?
C6 C7 C8 N1 175.56(17) . . . . ?
C6 C7 C8 C3 1.0(3) . . . . ?
C7 O3 C23 O4 -7.8(2) . . . . ?
C7 O3 C23 C24 173.38(14) . . . . ?
C8 N1 C1 C2 -2.48(19) . . . . ?
C8 N1 C1 C16 171.37(15) . . . . ?
C8 C3 C4 N2 178.92(16) . . . . ?
C8 C3 C4 C5 2.4(3) . . . . ?
C9 S1 N1 C1 113.46(14) . . . . ?
C9 S1 N1 C8 -108.48(14) . . . . ?
C9 C10 C11 C12 1.0(3) . . . . ?
C10 C9 C14 C13 -1.6(3) . . . . ?
C10 C11 C12 C13 -1.8(3) . . . . ?
C10 C11 C12 C15 177.0(2) . . . . ?
C11 C12 C13 C14 0.9(4) . . . . ?
C12 C13 C14 C9 0.8(4) . . . . ?
C14 C9 C10 C11 0.8(3) . . . . ?
C15 C12 C13 C14 -177.9(2) . . . . ?
C16 C1 C2 C3 -171.45(18) . . . . ?
C16 C17 C18 C19 0.2(3) . . . . ?
C17 C16 C21 C20 2.7(3) . . . . ?
C17 C18 C19 Br1 -178.06(15) . . . . ?
C17 C18 C19 C20 1.9(3) . . . . ?
C18 C19 C20 C21 -1.6(3) . . . . ?
C19 C20 C21 C16 -0.7(3) . . . . ?
C21 C16 C17 C18 -2.5(3) . . . . ?
C22 C5 C6 C7 -178.93(18) . . . . ?
C23 O3 C7 C6 70.6(2) . . . . ?
C23 O3 C7 C8 -114.02(18) . . . . ?
C23 C24 C25 C26 -178.43(16) . . . . ?
C23 C24 C29 C28 177.76(18) . . . . ?
C24 C25 C26 C27 0.5(3) . . . . ?
C25 C24 C29 C28 -1.9(3) . . . . ?
C25 C26 C27 N3 177.59(16) . . . . ?
C25 C26 C27 C28 -1.6(3) . . . . ?
C26 C27 C28 C29 0.9(3) . . . . ?
C27 C28 C29 C24 0.8(3) . . . . ?
C29 C24 C25 C26 1.2(3) . . . . ?
